data_4027125
loop_
_publ_author_name
'Xue-Qi Zhang'
'Zhong-Xia Wang'

_publ_section_title
;
 Cross-Coupling of Aryltrimethylammonium Iodides with Arylzinc Reagents
 Catalyzed by Amido Pincer Nickel Complexes
;
_journal_name_full 'Journal of Organic Chemistry'
_journal_page_first 3658
_journal_page_last 3663
_journal_paper_doi 10.1021/jo300209d
_journal_volume 77
_journal_year 2012
_chemical_formula_sum 'C35 H29 Cl N2 Ni P'
_chemical_formula_weight 602.73
_chemical_name_systematic
; 
 ? 
;
_space_group_IT_number 2
_symmetry_cell_setting triclinic
_symmetry_space_group_name_Hall '-P 1'
_symmetry_space_group_name_H-M 'P -1'
_atom_sites_solution_hydrogens geom
_atom_sites_solution_primary direct
_atom_sites_solution_secondary difmap
_audit_creation_method SHELXL-97
_cell_angle_alpha 75.9010(10)
_cell_angle_beta 87.844(2)
_cell_angle_gamma 70.9890(10)
_cell_formula_units_Z 2
_cell_length_a 10.4293(11)
_cell_length_b 11.1260(14)
_cell_length_c 14.4551(17)
_cell_measurement_reflns_used 2029
_cell_measurement_temperature 298(2)
_cell_measurement_theta_max 22.15
_cell_measurement_theta_min 2.473
_cell_volume 1536.5(3)
_computing_cell_refinement 'Bruker SMART'
_computing_data_collection 'Bruker SMART'
_computing_data_reduction 'Bruker SHELXTL'
_computing_molecular_graphics 'Bruker SHELXTL'
_computing_publication_material 'Bruker SHELXTL'
_computing_structure_refinement 'SHELXL-97 (Sheldrick, 1997)'
_computing_structure_solution 'SHELXS-97 (Sheldrick, 1990)'
_diffrn_ambient_temperature 298(2)
_diffrn_measured_fraction_theta_full 0.984
_diffrn_measured_fraction_theta_max 0.984
_diffrn_measurement_device_type 'CCD area detector'
_diffrn_measurement_method 'phi and omega scans'
_diffrn_radiation_monochromator graphite
_diffrn_radiation_source 'fine-focus sealed tube'
_diffrn_radiation_type MoK\a
_diffrn_radiation_wavelength 0.71073
_diffrn_reflns_av_R_equivalents 0.0268
_diffrn_reflns_av_sigmaI/netI 0.0726
_diffrn_reflns_limit_h_max 11
_diffrn_reflns_limit_h_min -12
_diffrn_reflns_limit_k_max 13
_diffrn_reflns_limit_k_min -13
_diffrn_reflns_limit_l_max 17
_diffrn_reflns_limit_l_min -17
_diffrn_reflns_number 8096
_diffrn_reflns_theta_full 25.02
_diffrn_reflns_theta_max 25.02
_diffrn_reflns_theta_min 1.45
_exptl_absorpt_coefficient_mu 0.796
_exptl_absorpt_correction_T_max 0.8899
_exptl_absorpt_correction_T_min 0.7961
_exptl_absorpt_correction_type multi-scan
_exptl_absorpt_process_details sadabs
_exptl_crystal_density_diffrn 1.303
_exptl_crystal_F_000 626
_exptl_crystal_size_max 0.30
_exptl_crystal_size_mid 0.28
_exptl_crystal_size_min 0.15
_refine_diff_density_max 1.122
_refine_diff_density_min -0.586
_refine_diff_density_rms 0.071
_refine_ls_extinction_method none
_refine_ls_goodness_of_fit_ref 1.080
_refine_ls_hydrogen_treatment constr
_refine_ls_matrix_type full
_refine_ls_number_parameters 362
_refine_ls_number_reflns 5331
_refine_ls_number_restraints 0
_refine_ls_restrained_S_all 1.080
_refine_ls_R_factor_all 0.0842
_refine_ls_R_factor_gt 0.0498
_refine_ls_shift/su_max 0.001
_refine_ls_shift/su_mean 0.000
_refine_ls_structure_factor_coef Fsqd
_refine_ls_weighting_details 'calc w=1/[\s^2^(Fo^2^)+(0.0470P)^2^+0.0000P] where P=(Fo^2^+2Fc^2^)/3'
_refine_ls_weighting_scheme calc
_refine_ls_wR_factor_gt 0.1163
_refine_ls_wR_factor_ref 0.1266
_reflns_number_gt 3351
_reflns_number_total 5331
_reflns_threshold_expression >2sigma(I)
_cod_data_source_file jo300209d_si_002.cif
_cod_data_source_block 100509b
_cod_database_code 4027125

loop_
_symmetry_equiv_pos_as_xyz
'x, y, z'
'-x, -y, -z'

loop_
_atom_site_label
_atom_site_type_symbol
_atom_site_fract_x
_atom_site_fract_y
_atom_site_fract_z
_atom_site_U_iso_or_equiv
_atom_site_adp_type
_atom_site_occupancy
_atom_site_symmetry_multiplicity
_atom_site_calc_flag
_atom_site_refinement_flags
Ni1 Ni 0.54893(5) 1.45344(5) 1.22060(4) 0.04472(19) Uani 1 1 d .
P1 P 0.59931(11) 1.27382(11) 1.32937(8) 0.0466(3) Uani 1 1 d .
Cl1 Cl 0.73875(11) 1.49121(12) 1.21681(8) 0.0655(4) Uani 1 1 d .
N1 N 0.3773(3) 1.4377(3) 1.2180(2) 0.0488(9) Uani 1 1 d .
N2 N 0.4254(3) 1.5975(3) 1.1218(2) 0.0487(9) Uani 1 1 d .
C1 C 0.3448(4) 1.3253(4) 1.2572(3) 0.0462(10) Uani 1 1 d .
C2 C 0.4489(4) 1.2270(4) 1.3175(3) 0.0476(10) Uani 1 1 d .
C3 C 0.4350(5) 1.1040(4) 1.3596(3) 0.0622(12) Uani 1 1 d .
H3 H 0.5050 1.0383 1.3983 0.075 Uiso 1 1 calc R
C4 C 0.3155(5) 1.0819(5) 1.3427(4) 0.0700(14) Uani 1 1 d .
H4 H 0.3050 1.0012 1.3703 0.084 Uiso 1 1 calc R
C5 C 0.2121(5) 1.1799(5) 1.2848(3) 0.0645(13) Uani 1 1 d .
H5 H 0.1321 1.1645 1.2744 0.077 Uiso 1 1 calc R
C6 C 0.2254(4) 1.3007(4) 1.2422(3) 0.0541(11) Uani 1 1 d .
H6 H 0.1547 1.3655 1.2034 0.065 Uiso 1 1 calc R
C7 C 0.3265(4) 1.5458(4) 1.1450(3) 0.0438(10) Uani 1 1 d .
C8 C 0.1873(4) 1.5967(4) 1.0991(3) 0.0451(10) Uani 1 1 d .
C9 C 0.1694(4) 1.6126(4) 1.0024(3) 0.0552(12) Uani 1 1 d .
H9 H 0.2446 1.5900 0.9657 0.066 Uiso 1 1 calc R
C10 C 0.0400(5) 1.6619(5) 0.9593(4) 0.0723(14) Uani 1 1 d .
H10 H 0.0283 1.6748 0.8937 0.087 Uiso 1 1 calc R
C11 C -0.0711(5) 1.6916(5) 1.0146(5) 0.0813(17) Uani 1 1 d .
H11 H -0.1581 1.7219 0.9864 0.098 Uiso 1 1 calc R
C12 C -0.0548(5) 1.6771(5) 1.1102(5) 0.0819(17) Uani 1 1 d .
H12 H -0.1310 1.6992 1.1461 0.098 Uiso 1 1 calc R
C13 C 0.0746(5) 1.6295(4) 1.1554(4) 0.0641(13) Uani 1 1 d .
H13 H 0.0855 1.6200 1.2206 0.077 Uiso 1 1 calc R
C14 C 0.4164(4) 1.7168(4) 1.0547(3) 0.0433(10) Uani 1 1 d .
C15 C 0.5203(4) 1.7207(4) 0.9935(3) 0.0510(11) Uani 1 1 d .
H15 H 0.5941 1.6451 0.9964 0.061 Uiso 1 1 calc R
C16 C 0.5165(4) 1.8362(4) 0.9272(3) 0.0530(11) Uani 1 1 d .
H16 H 0.5874 1.8357 0.8862 0.064 Uiso 1 1 calc R
C17 C 0.4101(4) 1.9512(4) 0.9208(3) 0.0505(11) Uani 1 1 d .
C18 C 0.3070(4) 1.9472(4) 0.9842(3) 0.0572(12) Uani 1 1 d .
H18 H 0.2348 2.0237 0.9821 0.069 Uiso 1 1 calc R
C19 C 0.3081(4) 1.8339(4) 1.0499(3) 0.0535(11) Uani 1 1 d .
H19 H 0.2372 1.8348 1.0910 0.064 Uiso 1 1 calc R
C20 C 0.4048(5) 2.0752(4) 0.8458(3) 0.0724(14) Uani 1 1 d .
H20A H 0.4900 2.0623 0.8153 0.109 Uiso 1 1 calc R
H20B H 0.3877 2.1468 0.8757 0.109 Uiso 1 1 calc R
H20C H 0.3333 2.0950 0.7989 0.109 Uiso 1 1 calc R
C21 C 0.6097(4) 1.2923(4) 1.4499(3) 0.0503(11) Uani 1 1 d .
C22 C 0.5126(5) 1.2793(5) 1.5158(3) 0.0724(14) Uani 1 1 d .
H22 H 0.4395 1.2565 1.5001 0.087 Uiso 1 1 calc R
C23 C 0.5243(6) 1.3004(6) 1.6060(4) 0.0888(17) Uani 1 1 d .
H23 H 0.4595 1.2905 1.6505 0.107 Uiso 1 1 calc R
C24 C 0.6319(6) 1.3360(5) 1.6295(4) 0.0802(16) Uani 1 1 d .
H24 H 0.6397 1.3493 1.6898 0.096 Uiso 1 1 calc R
C25 C 0.7262(6) 1.3514(5) 1.5642(4) 0.0821(16) Uani 1 1 d .
H25 H 0.7980 1.3760 1.5801 0.099 Uiso 1 1 calc R
C26 C 0.7164(5) 1.3308(5) 1.4745(3) 0.0734(14) Uani 1 1 d .
H26 H 0.7811 1.3426 1.4302 0.088 Uiso 1 1 calc R
C27 C 0.7528(4) 1.1400(4) 1.3173(3) 0.0523(11) Uani 1 1 d .
C28 C 0.8298(5) 1.0489(5) 1.3960(4) 0.0800(16) Uani 1 1 d .
H28 H 0.8030 1.0523 1.4577 0.096 Uiso 1 1 calc R
C29 C 0.9472(6) 0.9530(6) 1.3807(4) 0.0967(19) Uani 1 1 d .
H29 H 0.9990 0.8918 1.4328 0.116 Uiso 1 1 calc R
C30 C 0.9878(6) 0.9469(6) 1.2909(5) 0.0861(17) Uani 1 1 d .
H30 H 1.0673 0.8826 1.2822 0.103 Uiso 1 1 calc R
C31 C 0.9126(6) 1.0345(5) 1.2139(4) 0.0805(15) Uani 1 1 d .
H31 H 0.9395 1.0291 1.1525 0.097 Uiso 1 1 calc R
C32 C 0.7956(5) 1.1320(5) 1.2267(3) 0.0642(13) Uani 1 1 d .
H32 H 0.7453 1.1927 1.1738 0.077 Uiso 1 1 calc R
C33 C 0.8936(8) 1.6107(9) 1.4264(6) 0.141(3) Uani 1 1 d .
H33 H 0.8302 1.6769 1.3828 0.170 Uiso 1 1 calc R
C34 C 0.9786(9) 1.4897(11) 1.4111(5) 0.122(3) Uani 1 1 d .
H34 H 0.9687 1.4766 1.3510 0.146 Uiso 1 1 calc R
C35 C 1.0747(9) 1.3879(10) 1.4732(7) 0.128(3) Uani 1 1 d .
H35 H 1.1224 1.3143 1.4514 0.153 Uiso 1 1 calc R

loop_
_atom_site_aniso_label
_atom_site_aniso_U_11
_atom_site_aniso_U_22
_atom_site_aniso_U_33
_atom_site_aniso_U_23
_atom_site_aniso_U_13
_atom_site_aniso_U_12
Ni1 0.0501(3) 0.0455(3) 0.0379(3) -0.0032(2) -0.0069(2) -0.0189(3)
P1 0.0542(7) 0.0459(7) 0.0364(6) -0.0025(5) -0.0070(5) -0.0164(6)
Cl1 0.0616(7) 0.0820(9) 0.0599(8) -0.0093(7) -0.0040(6) -0.0382(7)
N1 0.052(2) 0.051(2) 0.041(2) 0.0030(17) -0.0092(16) -0.0216(18)
N2 0.051(2) 0.043(2) 0.046(2) 0.0014(17) -0.0068(16) -0.0158(17)
C1 0.056(3) 0.047(3) 0.039(2) -0.008(2) -0.001(2) -0.022(2)
C2 0.058(3) 0.051(3) 0.035(2) -0.006(2) -0.003(2) -0.024(2)
C3 0.077(3) 0.053(3) 0.052(3) -0.001(2) -0.003(2) -0.024(3)
C4 0.085(4) 0.056(3) 0.073(4) -0.004(3) 0.007(3) -0.039(3)
C5 0.070(3) 0.068(3) 0.064(3) -0.012(3) 0.002(3) -0.036(3)
C6 0.056(3) 0.054(3) 0.054(3) -0.005(2) -0.003(2) -0.025(2)
C7 0.048(3) 0.042(3) 0.039(2) -0.008(2) -0.001(2) -0.014(2)
C8 0.041(2) 0.041(2) 0.049(3) -0.005(2) -0.003(2) -0.0119(19)
C9 0.055(3) 0.052(3) 0.057(3) -0.011(2) -0.011(2) -0.015(2)
C10 0.065(3) 0.064(3) 0.079(4) -0.009(3) -0.027(3) -0.014(3)
C11 0.050(3) 0.064(4) 0.119(5) -0.006(4) -0.023(4) -0.013(3)
C12 0.048(3) 0.062(4) 0.122(5) -0.011(4) 0.019(3) -0.010(3)
C13 0.064(3) 0.058(3) 0.068(3) -0.017(3) 0.012(3) -0.018(3)
C14 0.049(3) 0.041(3) 0.037(2) -0.0039(19) -0.0042(19) -0.015(2)
C15 0.052(3) 0.044(3) 0.049(3) -0.008(2) 0.002(2) -0.007(2)
C16 0.060(3) 0.050(3) 0.044(3) -0.006(2) 0.008(2) -0.017(2)
C17 0.060(3) 0.042(3) 0.047(3) -0.007(2) -0.005(2) -0.016(2)
C18 0.061(3) 0.040(3) 0.062(3) -0.009(2) 0.001(2) -0.008(2)
C19 0.058(3) 0.050(3) 0.053(3) -0.011(2) 0.009(2) -0.019(2)
C20 0.088(4) 0.051(3) 0.069(3) 0.001(3) 0.002(3) -0.023(3)
C21 0.063(3) 0.045(3) 0.038(2) -0.005(2) -0.005(2) -0.014(2)
C22 0.076(4) 0.088(4) 0.053(3) -0.020(3) -0.002(3) -0.024(3)
C23 0.090(4) 0.108(5) 0.061(4) -0.024(3) 0.013(3) -0.020(4)
C24 0.098(4) 0.076(4) 0.054(3) -0.026(3) -0.016(3) -0.001(3)
C25 0.099(4) 0.085(4) 0.065(4) -0.027(3) -0.023(3) -0.025(3)
C26 0.083(4) 0.088(4) 0.054(3) -0.018(3) -0.009(3) -0.032(3)
C27 0.060(3) 0.047(3) 0.048(3) -0.009(2) -0.008(2) -0.017(2)
C28 0.087(4) 0.072(4) 0.055(3) -0.007(3) -0.010(3) 0.004(3)
C29 0.102(5) 0.075(4) 0.079(4) -0.009(3) -0.025(4) 0.012(3)
C30 0.077(4) 0.075(4) 0.098(5) -0.033(4) -0.003(4) -0.005(3)
C31 0.082(4) 0.078(4) 0.073(4) -0.026(3) 0.003(3) -0.009(3)
C32 0.067(3) 0.066(3) 0.052(3) -0.013(3) -0.004(2) -0.012(3)
C33 0.166(7) 0.193(9) 0.153(9) -0.109(7) 0.101(6) -0.138(7)
C34 0.138(7) 0.183(9) 0.081(5) -0.031(6) 0.020(5) -0.105(7)
C35 0.151(8) 0.181(9) 0.109(6) -0.068(7) 0.062(6) -0.112(7)

loop_
_atom_type_symbol
_atom_type_description
_atom_type_scat_dispersion_real
_atom_type_scat_dispersion_imag
_atom_type_scat_source
C C 0.0033 0.0016 'International Tables Vol C Tables 4.2.6.8 and 6.1.1.4'
H H 0.0000 0.0000 'International Tables Vol C Tables 4.2.6.8 and 6.1.1.4'
P P 0.1023 0.0942 'International Tables Vol C Tables 4.2.6.8 and 6.1.1.4'
N N 0.0061 0.0033 'International Tables Vol C Tables 4.2.6.8 and 6.1.1.4'
Cl Cl 0.1484 0.1585 'International Tables Vol C Tables 4.2.6.8 and 6.1.1.4'
Ni Ni 0.3393 1.1124 'International Tables Vol C Tables 4.2.6.8 and 6.1.1.4'

loop_
_geom_angle_atom_site_label_1
_geom_angle_atom_site_label_2
_geom_angle_atom_site_label_3
_geom_angle
_geom_angle_site_symmetry_1
_geom_angle_site_symmetry_3
N1 Ni1 N2 68.32(14) . .
N1 Ni1 P1 85.25(11) . .
N2 Ni1 P1 153.48(10) . .
N1 Ni1 Cl1 174.49(11) . .
N2 Ni1 Cl1 106.50(10) . .
P1 Ni1 Cl1 99.99(5) . .
C21 P1 C2 108.07(19) . .
C21 P1 C27 106.0(2) . .
C2 P1 C27 109.68(19) . .
C21 P1 Ni1 114.64(14) . .
C2 P1 Ni1 99.80(14) . .
C27 P1 Ni1 118.12(15) . .
C7 N1 C1 135.9(3) . .
C7 N1 Ni1 94.8(2) . .
C1 N1 Ni1 125.8(3) . .
C7 N2 C14 127.1(3) . .
C7 N2 Ni1 90.0(2) . .
C14 N2 Ni1 142.6(3) . .
N1 C1 C6 127.8(4) . .
N1 C1 C2 113.3(3) . .
C6 C1 C2 118.9(4) . .
C1 C2 C3 120.6(4) . .
C1 C2 P1 113.6(3) . .
C3 C2 P1 125.7(3) . .
C4 C3 C2 119.2(4) . .
C4 C3 H3 120.4 . .
C2 C3 H3 120.4 . .
C5 C4 C3 120.0(5) . .
C5 C4 H4 120.0 . .
C3 C4 H4 120.0 . .
C4 C5 C6 121.2(4) . .
C4 C5 H5 119.4 . .
C6 C5 H5 119.4 . .
C5 C6 C1 120.0(4) . .
C5 C6 H6 120.0 . .
C1 C6 H6 120.0 . .
N2 C7 N1 106.8(3) . .
N2 C7 C8 126.4(4) . .
N1 C7 C8 126.8(3) . .
C9 C8 C13 120.3(4) . .
C9 C8 C7 120.5(4) . .
C13 C8 C7 119.2(4) . .
C8 C9 C10 120.5(4) . .
C8 C9 H9 119.7 . .
C10 C9 H9 119.7 . .
C11 C10 C9 119.3(5) . .
C11 C10 H10 120.3 . .
C9 C10 H10 120.3 . .
C12 C11 C10 120.7(5) . .
C12 C11 H11 119.6 . .
C10 C11 H11 119.6 . .
C11 C12 C13 121.1(5) . .
C11 C12 H12 119.4 . .
C13 C12 H12 119.4 . .
C12 C13 C8 117.9(5) . .
C12 C13 H13 121.0 . .
C8 C13 H13 121.0 . .
C15 C14 C19 117.9(4) . .
C15 C14 N2 119.0(4) . .
C19 C14 N2 123.0(4) . .
C14 C15 C16 121.0(4) . .
C14 C15 H15 119.5 . .
C16 C15 H15 119.5 . .
C17 C16 C15 121.7(4) . .
C17 C16 H16 119.2 . .
C15 C16 H16 119.2 . .
C16 C17 C18 117.0(4) . .
C16 C17 C20 121.1(4) . .
C18 C17 C20 121.9(4) . .
C19 C18 C17 122.3(4) . .
C19 C18 H18 118.8 . .
C17 C18 H18 118.8 . .
C18 C19 C14 120.0(4) . .
C18 C19 H19 120.0 . .
C14 C19 H19 120.0 . .
C17 C20 H20A 109.5 . .
C17 C20 H20B 109.5 . .
H20A C20 H20B 109.5 . .
C17 C20 H20C 109.5 . .
H20A C20 H20C 109.5 . .
H20B C20 H20C 109.5 . .
C22 C21 C26 118.8(4) . .
C22 C21 P1 123.2(3) . .
C26 C21 P1 117.9(3) . .
C21 C22 C23 120.0(5) . .
C21 C22 H22 120.0 . .
C23 C22 H22 120.0 . .
C24 C23 C22 120.3(5) . .
C24 C23 H23 119.9 . .
C22 C23 H23 119.9 . .
C25 C24 C23 119.9(5) . .
C25 C24 H24 120.1 . .
C23 C24 H24 120.1 . .
C24 C25 C26 120.7(5) . .
C24 C25 H25 119.7 . .
C26 C25 H25 119.7 . .
C25 C26 C21 120.3(5) . .
C25 C26 H26 119.8 . .
C21 C26 H26 119.8 . .
C32 C27 C28 119.0(4) . .
C32 C27 P1 118.5(3) . .
C28 C27 P1 122.4(4) . .
C29 C28 C27 118.8(5) . .
C29 C28 H28 120.6 . .
C27 C28 H28 120.6 . .
C30 C29 C28 121.3(5) . .
C30 C29 H29 119.4 . .
C28 C29 H29 119.4 . .
C31 C30 C29 120.2(5) . .
C31 C30 H30 119.9 . .
C29 C30 H30 119.9 . .
C30 C31 C32 119.9(5) . .
C30 C31 H31 120.0 . .
C32 C31 H31 120.0 . .
C27 C32 C31 120.8(5) . .
C27 C32 H32 119.6 . .
C31 C32 H32 119.6 . .
C34 C33 C35 106.9(8) . 2_788
C34 C33 H33 126.5 . .
C35 C33 H33 126.5 2_788 .
C35 C34 C33 129.1(8) . .
C35 C34 H34 115.5 . .
C33 C34 H34 115.5 . .
C34 C35 C33 124.0(8) . 2_788
C34 C35 H35 118.0 . .
C33 C35 H35 118.0 2_788 .

loop_
_geom_bond_atom_site_label_1
_geom_bond_atom_site_label_2
_geom_bond_distance
_geom_bond_site_symmetry_2
Ni1 N1 1.857(3) .
Ni1 N2 1.987(3) .
Ni1 P1 2.1422(12) .
Ni1 Cl1 2.1497(11) .
P1 C21 1.815(4) .
P1 C2 1.833(4) .
P1 C27 1.834(4) .
N1 C7 1.360(5) .
N1 C1 1.384(5) .
N2 C7 1.332(5) .
N2 C14 1.417(5) .
C1 C6 1.394(5) .
C1 C2 1.404(5) .
C2 C3 1.407(6) .
C3 C4 1.387(6) .
C3 H3 0.9300 .
C4 C5 1.381(6) .
C4 H4 0.9300 .
C5 C6 1.384(6) .
C5 H5 0.9300 .
C6 H6 0.9300 .
C7 C8 1.491(5) .
C8 C9 1.378(5) .
C8 C13 1.404(5) .
C9 C10 1.388(5) .
C9 H9 0.9300 .
C10 C11 1.379(7) .
C10 H10 0.9300 .
C11 C12 1.362(7) .
C11 H11 0.9300 .
C12 C13 1.400(6) .
C12 H12 0.9300 .
C13 H13 0.9300 .
C14 C15 1.379(5) .
C14 C19 1.407(5) .
C15 C16 1.392(5) .
C15 H15 0.9300 .
C16 C17 1.379(5) .
C16 H16 0.9300 .
C17 C18 1.391(6) .
C17 C20 1.520(6) .
C18 C19 1.378(6) .
C18 H18 0.9300 .
C19 H19 0.9300 .
C20 H20A 0.9600 .
C20 H20B 0.9600 .
C20 H20C 0.9600 .
C21 C22 1.381(6) .
C21 C26 1.401(6) .
C22 C23 1.396(6) .
C22 H22 0.9300 .
C23 C24 1.383(7) .
C23 H23 0.9300 .
C24 C25 1.359(7) .
C24 H24 0.9300 .
C25 C26 1.384(6) .
C25 H25 0.9300 .
C26 H26 0.9300 .
C27 C32 1.381(6) .
C27 C28 1.394(6) .
C28 C29 1.389(7) .
C28 H28 0.9300 .
C29 C30 1.361(7) .
C29 H29 0.9300 .
C30 C31 1.358(7) .
C30 H30 0.9300 .
C31 C32 1.385(6) .
C31 H31 0.9300 .
C32 H32 0.9300 .
C33 C34 1.415(10) .
C33 C35 1.506(10) 2_788
C33 H33 0.9300 .
C34 C35 1.387(10) .
C34 H34 0.9300 .
C35 C33 1.506(10) 2_788
C35 H35 0.9300 .

loop_
_geom_torsion_atom_site_label_1
_geom_torsion_atom_site_label_2
_geom_torsion_atom_site_label_3
_geom_torsion_atom_site_label_4
_geom_torsion
_geom_torsion_site_symmetry_1
_geom_torsion_site_symmetry_4
N1 Ni1 P1 C21 -103.87(19) . .
N2 Ni1 P1 C21 -108.5(3) . .
Cl1 Ni1 P1 C21 74.39(17) . .
N1 Ni1 P1 C2 11.32(17) . .
N2 Ni1 P1 C2 6.7(3) . .
Cl1 Ni1 P1 C2 -170.42(13) . .
N1 Ni1 P1 C27 129.99(18) . .
N2 Ni1 P1 C27 125.3(3) . .
Cl1 Ni1 P1 C27 -51.75(15) . .
N2 Ni1 N1 C7 0.9(2) . .
P1 Ni1 N1 C7 -176.9(2) . .
Cl1 Ni1 N1 C7 21.3(12) . .
N2 Ni1 N1 C1 162.3(4) . .
P1 Ni1 N1 C1 -15.4(3) . .
Cl1 Ni1 N1 C1 -177.3(9) . .
N1 Ni1 N2 C7 -0.9(2) . .
P1 Ni1 N2 C7 4.1(4) . .
Cl1 Ni1 N2 C7 -178.9(2) . .
N1 Ni1 N2 C14 173.5(5) . .
P1 Ni1 N2 C14 178.5(3) . .
Cl1 Ni1 N2 C14 -4.5(5) . .
C7 N1 C1 C6 -13.9(7) . .
Ni1 N1 C1 C6 -166.8(3) . .
C7 N1 C1 C2 165.0(4) . .
Ni1 N1 C1 C2 12.1(5) . .
N1 C1 C2 C3 -176.9(4) . .
C6 C1 C2 C3 2.1(6) . .
N1 C1 C2 P1 0.6(4) . .
C6 C1 C2 P1 179.6(3) . .
C21 P1 C2 C1 110.7(3) . .
C27 P1 C2 C1 -134.2(3) . .
Ni1 P1 C2 C1 -9.4(3) . .
C21 P1 C2 C3 -72.0(4) . .
C27 P1 C2 C3 43.2(4) . .
Ni1 P1 C2 C3 167.9(3) . .
C1 C2 C3 C4 -1.6(6) . .
P1 C2 C3 C4 -178.7(3) . .
C2 C3 C4 C5 0.2(7) . .
C3 C4 C5 C6 0.6(7) . .
C4 C5 C6 C1 0.0(7) . .
N1 C1 C6 C5 177.5(4) . .
C2 C1 C6 C5 -1.3(6) . .
C14 N2 C7 N1 -174.6(4) . .
Ni1 N2 C7 N1 1.2(3) . .
C14 N2 C7 C8 5.8(6) . .
Ni1 N2 C7 C8 -178.4(4) . .
C1 N1 C7 N2 -159.5(4) . .
Ni1 N1 C7 N2 -1.3(3) . .
C1 N1 C7 C8 20.1(7) . .
Ni1 N1 C7 C8 178.3(3) . .
N2 C7 C8 C9 57.1(6) . .
N1 C7 C8 C9 -122.4(4) . .
N2 C7 C8 C13 -122.3(4) . .
N1 C7 C8 C13 58.2(6) . .
C13 C8 C9 C10 0.4(6) . .
C7 C8 C9 C10 -179.0(4) . .
C8 C9 C10 C11 -1.8(7) . .
C9 C10 C11 C12 2.2(8) . .
C10 C11 C12 C13 -1.2(8) . .
C11 C12 C13 C8 -0.2(7) . .
C9 C8 C13 C12 0.6(6) . .
C7 C8 C13 C12 180.0(4) . .
C7 N2 C14 C15 -137.6(4) . .
Ni1 N2 C14 C15 49.3(6) . .
C7 N2 C14 C19 44.9(6) . .
Ni1 N2 C14 C19 -128.2(4) . .
C19 C14 C15 C16 -1.6(6) . .
N2 C14 C15 C16 -179.3(4) . .
C14 C15 C16 C17 0.8(6) . .
C15 C16 C17 C18 0.5(6) . .
C15 C16 C17 C20 -177.8(4) . .
C16 C17 C18 C19 -1.0(6) . .
C20 C17 C18 C19 177.3(4) . .
C17 C18 C19 C14 0.2(6) . .
C15 C14 C19 C18 1.1(6) . .
N2 C14 C19 C18 178.7(4) . .
C2 P1 C21 C22 -3.4(5) . .
C27 P1 C21 C22 -120.9(4) . .
Ni1 P1 C21 C22 106.9(4) . .
C2 P1 C21 C26 -178.7(4) . .
C27 P1 C21 C26 63.7(4) . .
Ni1 P1 C21 C26 -68.4(4) . .
C26 C21 C22 C23 -2.0(7) . .
P1 C21 C22 C23 -177.3(4) . .
C21 C22 C23 C24 0.8(8) . .
C22 C23 C24 C25 0.4(8) . .
C23 C24 C25 C26 -0.5(8) . .
C24 C25 C26 C21 -0.7(8) . .
C22 C21 C26 C25 1.9(7) . .
P1 C21 C26 C25 177.5(4) . .
C21 P1 C27 C32 -158.8(3) . .
C2 P1 C27 C32 84.8(4) . .
Ni1 P1 C27 C32 -28.6(4) . .
C21 P1 C27 C28 19.2(5) . .
C2 P1 C27 C28 -97.3(4) . .
Ni1 P1 C27 C28 149.4(4) . .
C32 C27 C28 C29 0.0(7) . .
P1 C27 C28 C29 -177.9(4) . .
C27 C28 C29 C30 0.1(9) . .
C28 C29 C30 C31 -0.8(9) . .
C29 C30 C31 C32 1.3(9) . .
C28 C27 C32 C31 0.5(7) . .
P1 C27 C32 C31 178.5(4) . .
C30 C31 C32 C27 -1.2(8) . .
C35 C33 C34 C35 0.0(12) 2_788 .
C33 C34 C35 C33 0.0(13) . 2_788
